data_4021667
loop_
_publ_author_name
'Oana G. Schramm'
'N\'ee Dediu'
'Thomas Oeser'
'Thomas J. J. M\"uller'

_publ_contact_author_address
;
Organisch-Chemisches Institut
Universit\"at Heidelberg
Im Neuenheimer Feld 270
D-69120 Heidelberg
;
_publ_contact_author_email thomas.oeser@oci.uni-heidelberg.de
_publ_contact_author_fax '+49 6221 544205'
_publ_contact_author_name 'Dr. Thomas Oeser'
_publ_contact_author_phone '+49 6221 548482'
_publ_section_title
;
 Coupling-Isomerization-N,S-Ketene Acetal-Addition Sequences-
 A Three-Component Approach to Highly Fluorescent
 Pyrrolo[2,3-b]pyridines, [1,8]Naphthyridines, and
 Pyrido[2,3-b]azepines
;
_journal_name_full 'Journal of Organic Chemistry'
_journal_page_first 3494
_journal_page_last 3500
_journal_paper_doi 10.1021/jo0602726
_journal_volume 71
_journal_year 2006
_chemical_formula_sum 'C22 H19 N3 O'
_chemical_formula_weight 341.40
_chemical_name_systematic
;
4-[6-(4-Methoxy-phenyl)-1-methyl-2,3-dihydro-1H-pyrrolo
[2,3-b]pyridin-4-yl]-benzonitrile
;
_space_group_IT_number 14
_symmetry_cell_setting monoclinic
_symmetry_space_group_name_Hall '-P 2yn'
_symmetry_space_group_name_H-M 'P 1 21/n 1'
_atom_sites_solution_hydrogens geom
_atom_sites_solution_primary direct
_atom_sites_solution_secondary difmap
_audit_creation_method SHELXL-97
_cell_angle_alpha 90.0
_cell_angle_beta 95.956(1)
_cell_angle_gamma 90.0
_cell_formula_units_Z 4
_cell_length_a 11.4985(2)
_cell_length_b 8.2319(1)
_cell_length_c 19.1003(3)
_cell_measurement_temperature 298(2)
_cell_volume 1798.17(5)
_computing_cell_refinement 'Bruker SMART'
_computing_data_collection 'Bruker SMART'
_computing_data_reduction 'Bruker SAINT'
_computing_molecular_graphics 'Bruker SHELXTL'
_computing_publication_material 'Bruker SHELXTL'
_computing_structure_refinement 'SHELXL-97 (Sheldrick, 1997)'
_computing_structure_solution 'SHELXS-97 (Sheldrick, 1990)'
_diffrn_ambient_temperature 298(2)
_diffrn_measured_fraction_theta_full 0.998
_diffrn_measured_fraction_theta_max 0.998
_diffrn_measurement_device_type 'CCD area detector'
_diffrn_measurement_method 'phi and omega scans'
_diffrn_radiation_monochromator graphite
_diffrn_radiation_source 'fine-focus sealed tube'
_diffrn_radiation_type MoK\a
_diffrn_radiation_wavelength 0.71073
_diffrn_reflns_av_R_equivalents 0.0266
_diffrn_reflns_av_sigmaI/netI 0.0187
_diffrn_reflns_limit_h_max 12
_diffrn_reflns_limit_h_min -12
_diffrn_reflns_limit_k_max 9
_diffrn_reflns_limit_k_min -9
_diffrn_reflns_limit_l_max 21
_diffrn_reflns_limit_l_min -21
_diffrn_reflns_number 12652
_diffrn_reflns_theta_full 23.26
_diffrn_reflns_theta_max 23.26
_diffrn_reflns_theta_min 2.14
_exptl_absorpt_coefficient_mu 0.079
_exptl_absorpt_correction_T_max 0.9812
_exptl_absorpt_correction_T_min 0.9690
_exptl_absorpt_correction_type multi-scan
_exptl_crystal_colour yellow
_exptl_crystal_density_diffrn 1.261
_exptl_crystal_density_meas 0
_exptl_crystal_density_method 'not measured'
_exptl_crystal_description polyhedron
_exptl_crystal_F_000 720
_exptl_crystal_size_max 0.40
_exptl_crystal_size_mid 0.34
_exptl_crystal_size_min 0.24
_refine_diff_density_max 0.102
_refine_diff_density_min -0.128
_refine_diff_density_rms 0.028
_refine_ls_extinction_method none
_refine_ls_goodness_of_fit_ref 1.065
_refine_ls_hydrogen_treatment refall
_refine_ls_matrix_type full
_refine_ls_number_parameters 311
_refine_ls_number_reflns 2583
_refine_ls_number_restraints 0
_refine_ls_restrained_S_all 1.065
_refine_ls_R_factor_all 0.0421
_refine_ls_R_factor_gt 0.0324
_refine_ls_shift/su_max 0.000
_refine_ls_shift/su_mean 0.000
_refine_ls_structure_factor_coef Fsqd
_refine_ls_weighting_details 'calc w=1/[\s^2^(Fo^2^)+(0.0450P)^2^+0.2497P] where P=(Fo^2^+2Fc^2^)/3'
_refine_ls_weighting_scheme calc
_refine_ls_wR_factor_gt 0.0807
_refine_ls_wR_factor_ref 0.0879
_reflns_number_gt 2138
_reflns_number_total 2583
_reflns_threshold_expression >2sigma(I)
_cod_data_source_file jo0602726si20060215_034005_2.cif
_cod_original_sg_symbol_H-M 'P 21/n'
_cod_database_code 4021667

loop_
_symmetry_equiv_pos_as_xyz
'x, y, z'
'-x+1/2, y+1/2, -z+1/2'
'-x, -y, -z'
'x-1/2, -y-1/2, z-1/2'

loop_
_atom_site_label
_atom_site_type_symbol
_atom_site_fract_x
_atom_site_fract_y
_atom_site_fract_z
_atom_site_U_iso_or_equiv
_atom_site_adp_type
_atom_site_occupancy
_atom_site_symmetry_multiplicity
_atom_site_calc_flag
O1 O 0.69738(11) 0.81854(13) 0.40382(6) 0.0718(3) Uani 1 1 d
N1 N 0.43180(10) 0.14790(14) 0.36150(6) 0.0512(3) Uani 1 1 d
N2 N 0.32563(11) -0.08846(15) 0.38639(7) 0.0617(4) Uani 1 1 d
N3 N 0.51892(14) -0.36765(19) -0.08630(8) 0.0800(5) Uani 1 1 d
C1 C 0.44379(11) 0.00738(17) 0.22632(7) 0.0482(4) Uani 1 1 d
C2 C 0.49654(13) 0.15849(17) 0.24557(8) 0.0485(4) Uani 1 1 d
C3 C 0.48712(11) 0.22514(16) 0.31110(7) 0.0465(3) Uani 1 1 d
C4 C 0.38328(12) 0.00591(17) 0.34214(8) 0.0501(4) Uani 1 1 d
C5 C 0.30342(17) -0.2484(2) 0.35465(10) 0.0665(5) Uani 1 1 d
C6 C 0.31436(15) -0.2234(2) 0.27648(10) 0.0632(4) Uani 1 1 d
C7 C 0.38314(12) -0.06749(17) 0.27574(8) 0.0507(4) Uani 1 1 d
C8 C 0.45891(12) -0.06854(16) 0.15749(7) 0.0496(4) Uani 1 1 d
C9 C 0.36678(14) -0.1471(2) 0.11800(9) 0.0583(4) Uani 1 1 d
C10 C 0.38290(15) -0.2219(2) 0.05513(9) 0.0605(4) Uani 1 1 d
C11 C 0.49167(13) -0.22058(17) 0.03027(8) 0.0545(4) Uani 1 1 d
C12 C 0.58410(15) -0.14187(19) 0.06848(8) 0.0588(4) Uani 1 1 d
C13 C 0.56724(13) -0.06642(19) 0.13100(8) 0.0561(4) Uani 1 1 d
C14 C 0.54020(12) 0.38421(16) 0.33277(7) 0.0462(3) Uani 1 1 d
C15 C 0.56860(13) 0.50006(18) 0.28458(8) 0.0512(4) Uani 1 1 d
C16 C 0.62117(13) 0.64647(18) 0.30591(8) 0.0520(4) Uani 1 1 d
C17 C 0.64533(12) 0.67990(17) 0.37659(8) 0.0515(4) Uani 1 1 d
C18 C 0.61581(14) 0.56715(19) 0.42571(8) 0.0594(4) Uani 1 1 d
C19 C 0.56380(14) 0.42271(19) 0.40393(8) 0.0554(4) Uani 1 1 d
C20 C 0.3414(2) -0.0705(3) 0.46110(10) 0.0752(5) Uani 1 1 d
C21 C 0.50753(15) -0.30175(19) -0.03479(9) 0.0617(4) Uani 1 1 d
C22 C 0.7268(2) 0.9410(2) 0.35665(12) 0.0722(5) Uani 1 1 d
H2 H 0.5400(12) 0.2158(17) 0.2111(7) 0.052(4) Uiso 1 1 d
H5A H 0.3652(17) -0.329(2) 0.3749(9) 0.088(6) Uiso 1 1 d
H5B H 0.2264(15) -0.2869(19) 0.3635(8) 0.071(5) Uiso 1 1 d
H6A H 0.3519(14) -0.316(2) 0.2535(8) 0.071(5) Uiso 1 1 d
H6B H 0.2361(17) -0.208(2) 0.2501(9) 0.081(5) Uiso 1 1 d
H9 H 0.2919(15) -0.1477(19) 0.1358(8) 0.066(5) Uiso 1 1 d
H10 H 0.3154(16) -0.276(2) 0.0284(9) 0.081(5) Uiso 1 1 d
H12 H 0.6610(15) -0.142(2) 0.0504(8) 0.073(5) Uiso 1 1 d
H13 H 0.6326(14) -0.0127(19) 0.1581(8) 0.066(5) Uiso 1 1 d
H14A H 0.662(2) 0.982(3) 0.3279(12) 0.114(8) Uiso 1 1 d
H14B H 0.781(2) 0.898(3) 0.3234(12) 0.120(8) Uiso 1 1 d
H14C H 0.7697(18) 1.025(3) 0.3843(10) 0.099(6) Uiso 1 1 d
H15 H 0.5494(12) 0.4841(18) 0.2359(8) 0.056(4) Uiso 1 1 d
H16 H 0.6407(13) 0.722(2) 0.2712(8) 0.064(5) Uiso 1 1 d
H18 H 0.6323(14) 0.5931(19) 0.4759(9) 0.071(5) Uiso 1 1 d
H19 H 0.5433(13) 0.346(2) 0.4399(8) 0.067(5) Uiso 1 1 d
H20A H 0.3563(16) 0.040(3) 0.4768(9) 0.086(6) Uiso 1 1 d
H20B H 0.412(2) -0.131(3) 0.4802(13) 0.132(9) Uiso 1 1 d
H20C H 0.275(2) -0.106(3) 0.4814(11) 0.110(7) Uiso 1 1 d

loop_
_atom_site_aniso_label
_atom_site_aniso_U_11
_atom_site_aniso_U_22
_atom_site_aniso_U_33
_atom_site_aniso_U_23
_atom_site_aniso_U_13
_atom_site_aniso_U_12
O1 0.0925(8) 0.0563(7) 0.0637(7) -0.0011(5) -0.0057(6) -0.0222(6)
N1 0.0473(7) 0.0497(7) 0.0559(7) 0.0024(6) 0.0019(6) -0.0005(6)
N2 0.0615(8) 0.0602(8) 0.0644(9) 0.0022(7) 0.0109(6) -0.0126(6)
N3 0.0968(12) 0.0779(10) 0.0659(10) -0.0066(9) 0.0114(8) 0.0045(9)
C1 0.0391(7) 0.0468(8) 0.0568(9) -0.0008(7) -0.0035(6) 0.0028(6)
C2 0.0469(8) 0.0461(8) 0.0516(9) 0.0013(7) 0.0006(7) -0.0003(7)
C3 0.0420(8) 0.0452(8) 0.0510(8) 0.0037(7) -0.0022(6) 0.0030(6)
C4 0.0401(8) 0.0484(8) 0.0611(9) 0.0033(7) 0.0018(6) 0.0001(7)
C5 0.0573(10) 0.0562(10) 0.0864(13) 0.0033(9) 0.0095(9) -0.0121(9)
C6 0.0513(10) 0.0576(10) 0.0808(12) -0.0050(9) 0.0070(9) -0.0099(8)
C7 0.0383(7) 0.0476(8) 0.0647(9) -0.0018(7) -0.0014(6) 0.0004(6)
C8 0.0468(8) 0.0427(8) 0.0576(9) -0.0008(7) -0.0021(6) 0.0013(7)
C9 0.0446(9) 0.0608(9) 0.0682(10) -0.0090(8) -0.0002(8) -0.0002(7)
C10 0.0569(10) 0.0580(9) 0.0640(10) -0.0110(8) -0.0065(8) -0.0022(8)
C11 0.0623(10) 0.0437(8) 0.0564(9) 0.0010(7) 0.0014(7) 0.0036(7)
C12 0.0545(10) 0.0570(9) 0.0653(10) -0.0016(8) 0.0084(8) -0.0017(8)
C13 0.0490(9) 0.0559(9) 0.0620(10) -0.0042(8) -0.0004(7) -0.0068(7)
C14 0.0443(8) 0.0447(8) 0.0487(8) 0.0018(6) -0.0001(6) 0.0032(6)
C15 0.0585(9) 0.0505(9) 0.0443(9) -0.0010(7) 0.0035(7) 0.0029(7)
C16 0.0589(9) 0.0457(8) 0.0518(9) 0.0049(7) 0.0070(7) 0.0006(7)
C17 0.0503(8) 0.0469(8) 0.0557(9) -0.0019(7) -0.0016(7) -0.0017(7)
C18 0.0699(10) 0.0610(10) 0.0450(9) -0.0001(8) -0.0049(7) -0.0083(8)
C19 0.0619(9) 0.0539(9) 0.0488(9) 0.0085(7) -0.0018(7) -0.0059(8)
C20 0.0810(14) 0.0773(14) 0.0671(12) 0.0105(10) 0.0063(10) -0.0155(12)
C21 0.0719(11) 0.0531(9) 0.0594(10) 0.0017(8) 0.0038(8) 0.0030(8)
C22 0.0780(13) 0.0536(10) 0.0824(13) 0.0093(10) -0.0044(11) -0.0117(10)

loop_
_atom_type_symbol
_atom_type_description
_atom_type_scat_dispersion_real
_atom_type_scat_dispersion_imag
_atom_type_scat_source
C C 0.0033 0.0016 'International Tables Vol C Tables 4.2.6.8 and 6.1.1.4'
H H 0.0000 0.0000 'International Tables Vol C Tables 4.2.6.8 and 6.1.1.4'
N N 0.0061 0.0033 'International Tables Vol C Tables 4.2.6.8 and 6.1.1.4'
O O 0.0106 0.0060 'International Tables Vol C Tables 4.2.6.8 and 6.1.1.4'

loop_
_geom_angle_atom_site_label_1
_geom_angle_atom_site_label_2
_geom_angle_atom_site_label_3
_geom_angle
C17 O1 C22 118.45(13)
C4 N1 C3 115.20(12)
C4 N2 C20 122.60(14)
C4 N2 C5 109.28(13)
C20 N2 C5 120.47(15)
C7 C1 C2 116.69(13)
C7 C1 C8 122.28(13)
C2 C1 C8 120.96(13)
C3 C2 C1 120.84(14)
C3 C2 H2 120.5(8)
C1 C2 H2 118.7(8)
N1 C3 C2 122.70(13)
N1 C3 C14 114.98(12)
C2 C3 C14 122.29(13)
N1 C4 N2 122.87(14)
N1 C4 C7 126.14(13)
N2 C4 C7 110.99(13)
N2 C5 C6 104.85(13)
N2 C5 H5A 110.1(10)
C6 C5 H5A 109.6(10)
N2 C5 H5B 110.2(10)
C6 C5 H5B 112.6(9)
H5A C5 H5B 109.5(14)
C7 C6 C5 102.73(13)
C7 C6 H6A 113.2(9)
C5 C6 H6A 114.2(9)
C7 C6 H6B 109.5(10)
C5 C6 H6B 110.5(10)
H6A C6 H6B 106.6(14)
C1 C7 C4 118.27(13)
C1 C7 C6 133.70(14)
C4 C7 C6 108.00(13)
C13 C8 C9 117.86(14)
C13 C8 C1 120.58(13)
C9 C8 C1 121.54(13)
C10 C9 C8 121.00(15)
C10 C9 H9 120.9(9)
C8 C9 H9 118.1(9)
C9 C10 C11 120.24(15)
C9 C10 H10 118.8(10)
C11 C10 H10 121.0(10)
C10 C11 C12 119.60(14)
C10 C11 C21 119.54(14)
C12 C11 C21 120.85(14)
C13 C12 C11 119.87(15)
C13 C12 H12 121.1(10)
C11 C12 H12 119.0(10)
C12 C13 C8 121.41(15)
C12 C13 H13 119.7(9)
C8 C13 H13 118.9(9)
C15 C14 C19 117.06(13)
C15 C14 C3 122.63(12)
C19 C14 C3 120.32(13)
C14 C15 C16 121.77(14)
C14 C15 H15 120.7(9)
C16 C15 H15 117.4(9)
C17 C16 C15 119.85(14)
C17 C16 H16 120.9(9)
C15 C16 H16 119.2(9)
O1 C17 C16 125.15(13)
O1 C17 C18 115.46(13)
C16 C17 C18 119.39(14)
C19 C18 C17 120.20(15)
C19 C18 H18 121.2(9)
C17 C18 H18 118.6(9)
C18 C19 C14 121.71(15)
C18 C19 H19 118.3(9)
C14 C19 H19 120.0(9)
N2 C20 H20A 114.1(11)
N2 C20 H20B 109.3(14)
H20A C20 H20B 104.5(18)
N2 C20 H20C 110.8(13)
H20A C20 H20C 106.9(17)
H20B C20 H20C 111.1(19)
N3 C21 C11 179.06(19)
O1 C22 H14A 113.6(14)
O1 C22 H14B 110.9(13)
H14A C22 H14B 105.3(19)
O1 C22 H14C 107.6(12)
H14A C22 H14C 112.8(18)
H14B C22 H14C 106.5(18)

loop_
_geom_bond_atom_site_label_1
_geom_bond_atom_site_label_2
_geom_bond_distance
O1 C17 1.3662(17)
O1 C22 1.416(2)
N1 C4 1.3310(18)
N1 C3 1.3648(18)
N2 C4 1.3688(18)
N2 C20 1.427(2)
N2 C5 1.461(2)
N3 C21 1.1429(19)
C1 C7 1.376(2)
C1 C2 1.416(2)
C1 C8 1.482(2)
C2 C3 1.381(2)
C2 H2 0.987(14)
C3 C14 1.4853(19)
C4 C7 1.405(2)
C5 C6 1.525(2)
C5 H5A 1.02(2)
C5 H5B 0.972(17)
C6 C7 1.509(2)
C6 H6A 1.000(17)
C6 H6B 0.993(19)
C8 C13 1.392(2)
C8 C9 1.394(2)
C9 C10 1.379(2)
C9 H9 0.958(16)
C10 C11 1.383(2)
C10 H10 0.990(18)
C11 C12 1.386(2)
C11 C21 1.439(2)
C12 C13 1.377(2)
C12 H12 0.982(17)
C13 H13 0.973(16)
C14 C15 1.388(2)
C14 C19 1.394(2)
C15 C16 1.390(2)
C15 H15 0.942(15)
C16 C17 1.378(2)
C16 H16 0.952(16)
C17 C18 1.387(2)
C18 C19 1.376(2)
C18 H18 0.982(17)
C19 H19 0.981(16)
C20 H20A 0.97(2)
C20 H20B 0.99(3)
C20 H20C 0.94(2)
C22 H14A 0.94(2)
C22 H14B 1.00(2)
C22 H14C 0.97(2)

loop_
_geom_torsion_atom_site_label_1
_geom_torsion_atom_site_label_2
_geom_torsion_atom_site_label_3
_geom_torsion_atom_site_label_4
_geom_torsion
C7 C1 C2 C3 0.31(19)
C8 C1 C2 C3 -176.78(12)
C4 N1 C3 C2 -2.52(19)
C4 N1 C3 C14 179.48(11)
C1 C2 C3 N1 2.8(2)
C1 C2 C3 C14 -179.31(12)
C3 N1 C4 N2 179.19(13)
C3 N1 C4 C7 -0.9(2)
C20 N2 C4 N1 -19.3(2)
C5 N2 C4 N1 -168.83(14)
C20 N2 C4 C7 160.70(16)
C5 N2 C4 C7 11.22(17)
C4 N2 C5 C6 -19.51(18)
C20 N2 C5 C6 -169.75(16)
N2 C5 C6 C7 19.51(17)
C2 C1 C7 C4 -3.37(19)
C8 C1 C7 C4 173.68(12)
C2 C1 C7 C6 178.90(15)
C8 C1 C7 C6 -4.0(2)
N1 C4 C7 C1 3.9(2)
N2 C4 C7 C1 -176.14(12)
N1 C4 C7 C6 -177.81(14)
N2 C4 C7 C6 2.13(17)
C5 C6 C7 C1 164.26(16)
C5 C6 C7 C4 -13.64(17)
C7 C1 C8 C13 -135.52(15)
C2 C1 C8 C13 41.41(19)
C7 C1 C8 C9 43.0(2)
C2 C1 C8 C9 -140.03(15)
C13 C8 C9 C10 0.7(2)
C1 C8 C9 C10 -177.87(14)
C8 C9 C10 C11 0.3(2)
C9 C10 C11 C12 -0.8(2)
C9 C10 C11 C21 178.86(15)
C10 C11 C12 C13 0.4(2)
C21 C11 C12 C13 -179.32(14)
C11 C12 C13 C8 0.7(2)
C9 C8 C13 C12 -1.2(2)
C1 C8 C13 C12 177.41(14)
N1 C3 C14 C15 -160.42(13)
C2 C3 C14 C15 21.6(2)
N1 C3 C14 C19 19.66(18)
C2 C3 C14 C19 -158.35(14)
C19 C14 C15 C16 1.7(2)
C3 C14 C15 C16 -178.21(13)
C14 C15 C16 C17 -0.6(2)
C22 O1 C17 C16 1.8(2)
C22 O1 C17 C18 -178.19(16)
C15 C16 C17 O1 179.49(14)
C15 C16 C17 C18 -0.6(2)
O1 C17 C18 C19 -179.49(14)
C16 C17 C18 C19 0.6(2)
C17 C18 C19 C14 0.6(2)
C15 C14 C19 C18 -1.7(2)
C3 C14 C19 C18 178.20(14)
C10 C11 C21 N3 -28(12)
C12 C11 C21 N3 151(12)

loop_
_cod_related_entry_id
_cod_related_entry_database
_cod_related_entry_code
1 ChemSpider 9870547
